data_4347866
loop_
_publ_author_name
'G\"orne, Arno L'
'George, Janine'
'van Leusen, Jan'
'D\"uck, Gerald'
'Jacobs, Philipp'
'Chogondahalli Muniraju, Naveen Kumar'
'Dronskowski, Richard'

_publ_section_title
;
 Ammonothermal Synthesis, Crystal Structure, and Properties of the
 Ytterbium(II) and Ytterbium(III) Amides and the First Two
 Rare-Earth-Metal Guanidinates, YbC(NH)3 and Yb(CN3H4)3.
;
_journal_issue 12
_journal_name_full 'Inorganic chemistry'
_journal_page_first 6161
_journal_page_last 6168
_journal_paper_doi 10.1021/acs.inorgchem.6b00736
_journal_volume 55
_journal_year 2016
_chemical_formula_iupac 'Yb C (N H)3'
_chemical_formula_moiety 'Yb C N3 H3'
_chemical_formula_structural 'Yb C (N H)3'
_chemical_formula_sum 'C H3 N3 Yb'
_chemical_formula_weight 230.1
_chemical_name_common Ytterbium(II)guanidinate
_space_group_IT_number 176
_space_group_name_Hall '-P 6c'
_space_group_name_H-M_alt 'P 63/m'
_symmetry_cell_setting hexagonal
_symmetry_Int_Tables_number 176
_symmetry_space_group_name_Hall '-P 6c'
_symmetry_space_group_name_H-M 'P 63/m'
_cell_angle_alpha 90
_cell_angle_beta 90
_cell_angle_gamma 120
_cell_formula_units_Z 2
_cell_length_a 5.25963(15)
_cell_length_b 5.25963(15)
_cell_length_c 6.67042(19)
_cell_measurement_reflns_used 95
_cell_measurement_temperature 293
_cell_measurement_theta_max 130
_cell_measurement_theta_min 10
_cell_volume 159.806(8)
_diffrn_ambient_temperature 293
_diffrn_detector_type PSD
_diffrn_measurement_device_type 'STOE STADI P'
_diffrn_radiation_probe x-ray
_diffrn_radiation_type 'Cu K\a1'
_diffrn_radiation_wavelength 1.5406
_diffrn_source 'X-ray tube'
_diffrn_source_target Cu
_diffrn_source_type 'STOE STADI P'
_exptl_absorpt_coefficient_mu 52.64
_exptl_absorpt_correction_type none
_exptl_crystal_density_diffrn 4.7803
_exptl_crystal_F_000 194
_pd_char_colour red_violet
_pd_instr_location ' ?'
_pd_meas_2theta_range_inc 0.015
_pd_meas_2theta_range_max 130.005
_pd_meas_2theta_range_min 10.005
_pd_meas_number_of_points 8001
_pd_meas_scan_method step
_pd_prep_temperature 323
_pd_proc_2theta_range_inc 0.015
_pd_proc_2theta_range_max 125.985
_pd_proc_2theta_range_min 10.005
_pd_proc_ls_background_function 'Manual background combined with 5 Legendre polynoms'
_pd_proc_ls_pref_orient_corr none
_pd_proc_ls_profile_function Pseudo-Voigt
_pd_proc_ls_prof_R_factor 0.0181
_pd_proc_ls_prof_wR_expected 0.0031
_pd_proc_ls_prof_wR_factor 0.0239
_pd_spec_shape cylinder
_pd_spec_size_axial 10
_pd_spec_size_equat 1.5
_pd_spec_size_thick 1.5
_refine_ls_goodness_of_fit_all 7.64
_refine_ls_hydrogen_treatment constr
_refine_ls_number_constraints 0
_refine_ls_number_parameters 21
_refine_ls_number_restraints 0
_refine_ls_R_factor_all 0.0554
_refine_ls_R_factor_gt 0.0554
_refine_ls_shift/su_max 0.0263
_refine_ls_shift/su_mean 0.0043
_refine_ls_weighting_scheme sigma
_refine_ls_wR_factor_all 0.0960
_refine_ls_wR_factor_gt 0.0960
_cod_data_source_file ic6b00736_si_003.cif
_cod_data_source_block I
_cod_depositor_comments
;
The following automatic conversions were performed:

data item '_diffrn_radiation_probe' value 'X-ray' was changed to
'x-ray' in accordance with the
/home/saulius/struct/COD-crude-data/automatic-downloads/DataCite-retrospective/ACS/depositions/lib/dictionaries/cif_core.dic
dictionary named 'cif_core.dic' version 2.4.2 last updated on
2011-04-26.

Automatic conversion script
Id: cif_fix_values 6909 2019-04-08 15:41:33Z antanas 
;
_cod_original_cell_volume 159.807(8)
_cod_original_formula_sum 'C1 H3 N3 Yb1'
_cod_database_code 4347866

loop_
_symmetry_equiv_pos_site_id
_symmetry_equiv_pos_as_xyz
1 x,y,z
2 -y,x-y,z
3 -x+y,-x,z
4 -x,-y,z+1/2
5 y,-x+y,z+1/2
6 x-y,x,z+1/2
7 -x,-y,-z
8 y,-x+y,-z
9 x-y,x,-z
10 x,y,-z+1/2
11 -y,x-y,-z+1/2
12 -x+y,-x,-z+1/2

loop_
_atom_site_label
_atom_site_type_symbol
_atom_site_fract_x
_atom_site_fract_y
_atom_site_fract_z
_atom_site_adp_type
_atom_site_U_iso_or_equiv
_atom_site_symmetry_multiplicity
_atom_site_occupancy
_atom_site_calc_flag
Yb1 Yb 0 0 0 Uani 0.0063(4) 2 1 d
C1 C 0.333333 0.666667 0.25 Uiso 0.011(5) 2 1 d
N1 N 0.3174(4) 0.398(1) 0.25 Uiso 0.002(3) 6 1 d
H1 H 0.5294 0.4391 0.25 Uiso 0.02 6 1 d

loop_
_atom_site_aniso_label
_atom_site_aniso_type_symbol
_atom_site_aniso_U_11
_atom_site_aniso_U_22
_atom_site_aniso_U_33
_atom_site_aniso_U_12
_atom_site_aniso_U_13
_atom_site_aniso_U_23
Yb1 Yb 0.0085(4) 0.0085(4) 0.0018(6) 0.0043(2) 0 0

loop_
_atom_type_symbol
_atom_type_scat_dispersion_real
_atom_type_scat_dispersion_imag
_atom_type_scat_source
C 0.0191 0.0096 'International Tables Vol C tables 4.2.6.8 and 6.1.1.1'
H 0.0000 0.0000 'International Tables Vol C tables 4.2.6.8 and 6.1.1.1'
N 0.0329 0.0188 'International Tables Vol C tables 4.2.6.8 and 6.1.1.1'
Yb -7.2293 4.5293 'International Tables Vol C tables 4.2.6.8 and 6.1.1.1'

loop_
_geom_angle_atom_site_label_1
_geom_angle_atom_site_label_2
_geom_angle_atom_site_label_3
_geom_angle
C1 N1 H1 106.4

loop_
_geom_bond_atom_site_label_1
_geom_bond_atom_site_label_2
_geom_bond_distance
Yb1 N1 2.541(3)
N1 H1 1.024
C1 N1 1.373(5)
